data_7102807
loop_
_publ_author_name
'Ananchenko, Gennady S.'
'Udachin, Konstanin A.'
'Coleman, Anthony W.'
'Polovyanenko, Dmitriy N.'
'Bagryanskaya, Elena G.'
'Ripmeester, John A.'

_publ_section_title
;
 Crystalline inclusion complex of a calixarene with a nitroxide
;
_journal_coden_ASTM CHCOFS
_journal_issue 2
_journal_name_full
;
 Chemical Communications (Cambridge, United Kingdom)
;
_journal_page_first 223
_journal_page_last 225
_journal_paper_doi 10.1039/b714738d
_journal_year 2008
_chemical_formula_sum 'C108 H139 N O16'
_chemical_formula_weight 1707.20
_chemical_name_common 'para hexanoyl calix(4)arene tert butylamine'
_space_group_IT_number 14
_symmetry_cell_setting monoclinic
_symmetry_space_group_name_Hall '-P 2ybc'
_symmetry_space_group_name_H-M 'P 1 21/c 1'
_atom_sites_solution_hydrogens geom
_atom_sites_solution_primary direct
_atom_sites_solution_secondary difmap
_audit_creation_method SHELXL-97
_cell_angle_alpha 90.00
_cell_angle_beta 94.935(4)
_cell_angle_gamma 90.00
_cell_formula_units_Z 4
_cell_length_a 13.6128(10)
_cell_length_b 42.409(3)
_cell_length_c 16.2745(12)
_cell_measurement_temperature 100(2)
_cell_volume 9360.4(12)
_computing_structure_refinement 'SHELXL-97 (Sheldrick, 1997)'
_computing_structure_solution 'SHELXS-97 (Sheldrick, 1990)'
_diffrn_ambient_temperature 100(2)
_diffrn_measured_fraction_theta_full 0.984
_diffrn_measured_fraction_theta_max 0.984
_diffrn_radiation_monochromator graphite
_diffrn_radiation_source 'fine-focus sealed tube'
_diffrn_radiation_type MoK\a
_diffrn_radiation_wavelength 0.71070
_diffrn_reflns_av_R_equivalents 0.0778
_diffrn_reflns_av_sigmaI/netI 0.1161
_diffrn_reflns_limit_h_max 15
_diffrn_reflns_limit_h_min -15
_diffrn_reflns_limit_k_max 47
_diffrn_reflns_limit_k_min -47
_diffrn_reflns_limit_l_max 18
_diffrn_reflns_limit_l_min -17
_diffrn_reflns_number 123801
_diffrn_reflns_theta_full 23.48
_diffrn_reflns_theta_max 23.48
_diffrn_reflns_theta_min 1.58
_exptl_absorpt_coefficient_mu 0.080
_exptl_absorpt_correction_T_max 0.9881
_exptl_absorpt_correction_T_min 0.9612
_exptl_absorpt_correction_type multi-scan
_exptl_absorpt_process_details sadabs
_exptl_crystal_density_diffrn 1.211
_exptl_crystal_density_method 'not measured'
_exptl_crystal_F_000 3688
_exptl_crystal_size_max 0.50
_exptl_crystal_size_mid 0.20
_exptl_crystal_size_min 0.15
_refine_diff_density_max 0.767
_refine_diff_density_min -0.499
_refine_diff_density_rms 0.063
_refine_ls_extinction_coef 0.0034(4)
_refine_ls_extinction_expression Fc^*^=kFc[1+0.001xFc^2^\l^3^/sin(2\q)]^-1/4^
_refine_ls_extinction_method SHELXL
_refine_ls_goodness_of_fit_ref 1.011
_refine_ls_hydrogen_treatment mixed
_refine_ls_matrix_type full
_refine_ls_number_parameters 1218
_refine_ls_number_reflns 13592
_refine_ls_number_restraints 143
_refine_ls_restrained_S_all 1.034
_refine_ls_R_factor_all 0.1161
_refine_ls_R_factor_gt 0.0658
_refine_ls_shift/su_max 0.012
_refine_ls_shift/su_mean 0.000
_refine_ls_structure_factor_coef Fsqd
_refine_ls_weighting_details 'calc w=1/[\s^2^(Fo^2^)+(0.0774P)^2^+6.1931P] where P=(Fo^2^+2Fc^2^)/3'
_refine_ls_weighting_scheme calc
_refine_ls_wR_factor_gt 0.1556
_refine_ls_wR_factor_ref 0.1866
_reflns_number_gt 8823
_reflns_number_total 13592
_reflns_threshold_expression >2sigma(I)
_cod_data_source_file b714738d.txt
_cod_data_source_block gena59a
_cod_original_sg_symbol_H-M P2(1)/c
_cod_database_code 7102807

loop_
_symmetry_equiv_pos_as_xyz
'x, y, z'
'-x, y+1/2, -z+1/2'
'-x, -y, -z'
'x, -y-1/2, z-1/2'

loop_
_atom_site_label
_atom_site_type_symbol
_atom_site_fract_x
_atom_site_fract_y
_atom_site_fract_z
_atom_site_U_iso_or_equiv
_atom_site_adp_type
_atom_site_occupancy
_atom_site_symmetry_multiplicity
_atom_site_calc_flag
_atom_site_refinement_flags
_atom_site_disorder_assembly
_atom_site_disorder_group
O2 O -0.5049(8) 0.1445(3) 0.6497(8) 0.0303(16) Uani 0.50 1 d PD A 21
C8 C -0.4936(9) 0.1207(5) 0.6043(14) 0.0345(18) Uani 0.50 1 d PD A 21
C9 C -0.5822(6) 0.0991(2) 0.5856(6) 0.035(2) Uani 0.50 1 d PD A 21
H9A H -0.6433 0.1107 0.5951 0.042 Uiso 0.50 1 calc PR A 21
H9B H -0.5862 0.0928 0.5268 0.042 Uiso 0.50 1 calc PR A 21
C10 C -0.5749(5) 0.07003(16) 0.6391(5) 0.0364(15) Uani 0.50 1 d PD A 21
H10A H -0.5464 0.0763 0.6947 0.044 Uiso 0.50 1 calc PR A 21
H10B H -0.5275 0.0554 0.6162 0.044 Uiso 0.50 1 calc PRD A 21
C11 C -0.6703(8) 0.0519(2) 0.6488(7) 0.0405(19) Uani 0.50 1 d PD A 21
H11A H -0.7120 0.0640 0.6845 0.049 Uiso 0.50 1 calc PR A 21
H11B H -0.7074 0.0493 0.5942 0.049 Uiso 0.50 1 calc PR A 21
C12 C -0.6473(7) 0.0196(2) 0.6869(6) 0.034(2) Uani 0.50 1 d PD A 21
H12A H -0.6035 0.0223 0.7382 0.041 Uiso 0.50 1 calc PR A 21
H12B H -0.6115 0.0068 0.6482 0.041 Uiso 0.50 1 calc PR A 21
C13 C -0.7406(5) 0.00170(19) 0.7069(5) 0.0358(17) Uani 0.50 1 d PD A 21
H13A H -0.7773 0.0144 0.7441 0.043 Uiso 0.50 1 calc PR A 21
H13B H -0.7218 -0.0184 0.7335 0.043 Uiso 0.50 1 calc PR A 21
H13C H -0.7821 -0.0023 0.6557 0.043 Uiso 0.50 1 calc PR A 21
O2F O -0.479(3) 0.1416(13) 0.675(3) 0.0303(16) Uani 0.04 1 d PD A 22
C8F C -0.486(2) 0.1209(16) 0.621(3) 0.0345(18) Uani 0.04 1 d PD A 22
C9F C -0.5873(14) 0.1129(13) 0.578(4) 0.035(2) Uani 0.04 1 d PD A 22
H9F1 H -0.6207 0.1329 0.5614 0.042 Uiso 0.04 1 calc PR A 22
H9F2 H -0.5774 0.1010 0.5273 0.042 Uiso 0.04 1 calc PR A 22
C10F C -0.656(4) 0.0938(11) 0.629(6) 0.0364(15) Uani 0.04 1 d PD A 22
H10C H -0.7257 0.0990 0.6114 0.044 Uiso 0.04 1 calc PR A 22
H10D H -0.6431 0.0989 0.6881 0.044 Uiso 0.04 1 calc PR A 22
C11F C -0.637(6) 0.0587(11) 0.614(5) 0.0405(19) Uani 0.04 1 d PD A 22
H11C H -0.6442 0.0544 0.5541 0.049 Uiso 0.04 1 calc PR A 22
H11D H -0.5679 0.0536 0.6347 0.049 Uiso 0.04 1 calc PR A 22
C12F C -0.707(5) 0.0378(15) 0.657(6) 0.034(2) Uani 0.04 1 d PD A 22
H12C H -0.7453 0.0243 0.6163 0.041 Uiso 0.04 1 calc PR A 22
H12D H -0.7542 0.0510 0.6853 0.041 Uiso 0.04 1 calc PR A 22
C13F C -0.647(9) 0.0171(15) 0.721(2) 0.0358(17) Uani 0.04 1 d PD A 22
H13D H -0.6885 0.0003 0.7572 0.043 Uiso 0.04 1 d P B 22
H13E H -0.5932 0.0224 0.7575 0.043 Uiso 0.04 1 d P C 22
H13F H -0.6136 -0.0037 0.6872 0.043 Uiso 0.04 1 d P D 22
O2G O -0.5146(9) 0.1384(3) 0.6527(9) 0.0303(16) Uani 0.46 1 d PD A 23
C8G C -0.4981(10) 0.1214(6) 0.5944(16) 0.0345(18) Uani 0.46 1 d PD A 23
C9G C -0.5822(7) 0.1043(3) 0.5450(6) 0.035(2) Uani 0.46 1 d PD A 23
H9G1 H -0.5983 0.1152 0.4919 0.042 Uiso 0.46 1 calc PR A 23
H9G2 H -0.5618 0.0825 0.5330 0.042 Uiso 0.46 1 calc PR A 23
C10G C -0.6722(6) 0.1035(2) 0.5933(5) 0.0364(15) Uani 0.46 1 d PD A 23
H10E H -0.7311 0.0999 0.5544 0.044 Uiso 0.46 1 calc PR A 23
H10F H -0.6797 0.1244 0.6192 0.044 Uiso 0.46 1 calc PR A 23
C11G C -0.6696(7) 0.07812(19) 0.6609(5) 0.0405(19) Uani 0.46 1 d PD A 23
H11E H -0.6076 0.0802 0.6969 0.049 Uiso 0.46 1 calc PR A 23
H11F H -0.7251 0.0817 0.6953 0.049 Uiso 0.46 1 calc PR A 23
C12G C -0.6766(10) 0.0448(2) 0.6263(7) 0.034(2) Uani 0.46 1 d PD A 23
H12E H -0.6168 0.0402 0.5978 0.041 Uiso 0.46 1 calc PR A 23
H12F H -0.7343 0.0434 0.5850 0.041 Uiso 0.46 1 calc PR A 23
C13G C -0.6867(8) 0.0198(3) 0.6933(7) 0.0358(17) Uani 0.46 1 d PD A 23
H13G H -0.6266 0.0195 0.7310 0.043 Uiso 0.46 1 calc PR A 23
H13H H -0.6968 -0.0010 0.6674 0.043 Uiso 0.46 1 calc PR A 23
H13I H -0.7433 0.0249 0.7242 0.043 Uiso 0.46 1 calc PR A 23
O1 O -0.1132(2) 0.09776(6) 0.51184(17) 0.0340(7) Uani 1 1 d . . .
H1 H -0.075(3) 0.1051(11) 0.538(3) 0.051 Uiso 1 1 d . . .
O3 O 0.01285(19) 0.11204(6) 0.63865(16) 0.0322(7) Uani 1 1 d . . .
H3 H 0.036(3) 0.0954(10) 0.651(3) 0.048 Uiso 1 1 d . . .
O4 O -0.20123(19) 0.19577(6) 0.88837(16) 0.0360(7) Uani 1 1 d . . .
O5 O 0.07311(19) 0.05237(6) 0.65851(17) 0.0337(7) Uani 1 1 d . . .
H5 H 0.039(3) 0.0477(10) 0.616(3) 0.051 Uiso 1 1 d . . .
O6 O -0.08487(17) 0.02934(6) 1.00661(16) 0.0306(6) Uani 1 1 d . . .
O7 O -0.06170(19) 0.03783(6) 0.53184(16) 0.0334(7) Uani 1 1 d . . .
H7 H -0.083(3) 0.0533(10) 0.507(3) 0.050 Uiso 1 1 d . . .
O8 O -0.4555(2) -0.03832(6) 0.56515(19) 0.0502(8) Uani 1 1 d . . .
C1 C -0.2068(3) 0.10407(8) 0.5313(2) 0.0270(9) Uani 1 1 d . A .
C2 C -0.2811(3) 0.08271(8) 0.5052(2) 0.0291(9) Uani 1 1 d . . .
C3 C -0.3757(3) 0.08869(8) 0.5261(2) 0.0324(9) Uani 1 1 d . A .
H3S H -0.4275 0.0746 0.5081 0.039 Uiso 1 1 calc R . .
C4 C -0.3965(3) 0.11497(8) 0.5732(2) 0.0307(9) Uani 1 1 d D . .
C5K C -0.3201(3) 0.13595(8) 0.5963(2) 0.0264(9) Uani 1 1 d . A .
H5K H -0.3341 0.1540 0.6277 0.032 Uiso 1 1 calc R . .
C6 C -0.2257(3) 0.13146(8) 0.5753(2) 0.0253(8) Uani 1 1 d . . .
C7 C -0.1450(3) 0.15516(8) 0.6017(2) 0.0261(8) Uani 1 1 d . A .
H7B H -0.0930 0.1541 0.5629 0.031 Uiso 1 1 calc R . .
H7C H -0.1732 0.1767 0.5990 0.031 Uiso 1 1 calc R . .
C14 C -0.0251(2) 0.12640(8) 0.7054(2) 0.0228(8) Uani 1 1 d . A .
C15 C -0.0992(2) 0.14888(8) 0.6889(2) 0.0229(8) Uani 1 1 d . . .
C16 C -0.1326(2) 0.16444(8) 0.7556(2) 0.0240(8) Uani 1 1 d . A .
H16 H -0.1818 0.1802 0.7460 0.029 Uiso 1 1 calc R . .
C17 C -0.0968(2) 0.15782(8) 0.8366(2) 0.0218(8) Uani 1 1 d D . .
C18 C -0.0244(2) 0.13471(8) 0.8507(2) 0.0235(8) Uani 1 1 d . A .
H18 H -0.0001 0.1297 0.9056 0.028 Uiso 1 1 calc R . .
C19 C 0.0126(2) 0.11891(8) 0.7851(2) 0.0234(8) Uani 1 1 d . . .
C20 C 0.0900(2) 0.09308(8) 0.8012(2) 0.0261(8) Uani 1 1 d . A .
H20B H 0.1380 0.0943 0.7589 0.031 Uiso 1 1 calc R . .
H20A H 0.1263 0.0966 0.8558 0.031 Uiso 1 1 calc R . .
C21 C -0.1372(2) 0.17612(8) 0.9049(2) 0.0250(8) Uani 1 1 d D A .
C22 C -0.0968(3) 0.17040(8) 0.9930(2) 0.0281(9) Uani 1 1 d D . .
H22B H -0.0269 0.1770 0.9993 0.034 Uiso 1 1 calc R A .
H22A H -0.0989 0.1475 1.0043 0.034 Uiso 1 1 calc R . .
C23 C -0.1520(3) 0.18758(9) 1.0569(2) 0.0311(9) Uani 1 1 d D A .
H23B H -0.2197 0.1790 1.0559 0.037 Uiso 1 1 calc R . .
H23A H -0.1573 0.2102 1.0419 0.037 Uiso 1 1 calc R . .
C24 C -0.1023(3) 0.18469(10) 1.1441(2) 0.0388(10) Uani 1 1 d D . .
H24B H -0.1483 0.1925 1.1834 0.047 Uiso 1 1 calc R A .
H24A H -0.0897 0.1621 1.1563 0.047 Uiso 1 1 calc R . .
C25 C -0.0068(3) 0.20238(13) 1.1586(3) 0.0659(15) Uani 1 1 d D A .
H25B H 0.0396 0.1945 1.1198 0.079 Uiso 1 1 calc R . .
H25A H 0.0223 0.1980 1.2153 0.079 Uiso 1 1 calc R . .
C26 C -0.0179(5) 0.23761(15) 1.1479(4) 0.095(2) Uani 1 1 d DU . .
H26C H -0.0666 0.2455 1.1839 0.114 Uiso 1 1 calc R A .
H26B H -0.0401 0.2424 1.0903 0.114 Uiso 1 1 calc R . .
H26A H 0.0457 0.2479 1.1624 0.114 Uiso 1 1 calc R . .
C27 C 0.0359(2) 0.04124(8) 0.7291(2) 0.0254(8) Uani 1 1 d . A .
C28 C 0.0442(2) 0.06034(8) 0.7993(2) 0.0236(8) Uani 1 1 d . . .
C29 C 0.0031(2) 0.04962(8) 0.8691(2) 0.0251(8) Uani 1 1 d . A .
H29 H 0.0077 0.0624 0.9173 0.030 Uiso 1 1 calc R . .
C30 C -0.0450(2) 0.02041(8) 0.8705(2) 0.0245(8) Uani 1 1 d D . .
C31 C -0.0482(2) 0.00146(8) 0.8003(2) 0.0259(8) Uani 1 1 d . A .
H31 H -0.0786 -0.0187 0.8014 0.031 Uiso 1 1 calc R . .
C32 C -0.0081(2) 0.01111(8) 0.7287(2) 0.0254(8) Uani 1 1 d . . .
C33 C -0.0176(3) -0.00938(8) 0.6518(2) 0.0283(9) Uani 1 1 d . A .
H33B H 0.0341 -0.0034 0.6155 0.034 Uiso 1 1 calc R . .
H33A H -0.0070 -0.0317 0.6679 0.034 Uiso 1 1 calc R . .
C34 C -0.0940(2) 0.01206(8) 0.9460(2) 0.0251(8) Uani 1 1 d D A .
C35 C -0.1554(3) -0.01734(8) 0.9476(2) 0.0301(9) Uani 1 1 d D . .
H35B H -0.1110 -0.0359 0.9527 0.036 Uiso 1 1 calc R A .
H35A H -0.1964 -0.0192 0.8946 0.036 Uiso 1 1 calc R . .
C36 C -0.2226(3) -0.01814(8) 1.0176(2) 0.0311(9) Uani 1 1 d D A .
H36B H -0.1824 -0.0150 1.0707 0.037 Uiso 1 1 calc R . .
H36A H -0.2702 -0.0005 1.0107 0.037 Uiso 1 1 calc R . .
C37 C -0.2788(3) -0.04892(9) 1.0207(2) 0.0347(9) Uani 1 1 d D . .
H37B H -0.2309 -0.0665 1.0273 0.042 Uiso 1 1 calc R A .
H37A H -0.3187 -0.0519 0.9675 0.042 Uiso 1 1 calc R . .
C38 C -0.3463(3) -0.05050(10) 1.0901(3) 0.0514(12) Uani 1 1 d D A .
H38B H -0.3949 -0.0331 1.0834 0.062 Uiso 1 1 calc R . .
H38A H -0.3067 -0.0474 1.1434 0.062 Uiso 1 1 calc RD . .
C39 C -0.4012(4) -0.08177(11) 1.0921(3) 0.0680(15) Uani 1 1 d D . .
H39C H -0.3539 -0.0989 1.1049 0.082 Uiso 1 1 calc R A .
H39B H -0.4370 -0.0856 1.0382 0.082 Uiso 1 1 calc R . .
H39A H -0.4481 -0.0809 1.1345 0.082 Uiso 1 1 calc R . .
C40 C -0.1391(3) 0.01881(8) 0.5501(2) 0.0273(9) Uani 1 1 d . A .
C41 C -0.1180(3) -0.00603(8) 0.6046(2) 0.0267(9) Uani 1 1 d . . .
C42 C -0.1943(3) -0.02613(8) 0.6201(2) 0.0304(9) Uani 1 1 d . A .
H42 H -0.1811 -0.0436 0.6557 0.036 Uiso 1 1 calc R . .
C43 C -0.2903(3) -0.02128(8) 0.5846(2) 0.0323(9) Uani 1 1 d D . .
C44 C -0.3083(3) 0.00436(8) 0.5324(2) 0.0346(10) Uani 1 1 d . A .
H44 H -0.3736 0.0080 0.5087 0.041 Uiso 1 1 calc R . .
C45 C -0.2339(3) 0.02496(8) 0.5137(2) 0.0318(9) Uani 1 1 d . . .
C46 C -0.2587(3) 0.05310(8) 0.4572(2) 0.0330(9) Uani 1 1 d . A .
H46B H -0.2024 0.0573 0.4241 0.040 Uiso 1 1 calc R . .
H46A H -0.3166 0.0478 0.4186 0.040 Uiso 1 1 calc R . .
C47 C -0.3738(3) -0.04226(9) 0.6020(3) 0.0396(10) Uani 1 1 d D A .
C48 C -0.3565(3) -0.06830(9) 0.6650(3) 0.0383(10) Uani 1 1 d D . .
H48B H -0.3220 -0.0594 0.7158 0.046 Uiso 1 1 calc R A .
H48A H -0.3126 -0.0843 0.6432 0.046 Uiso 1 1 calc R . .
C49 C -0.4507(3) -0.08447(9) 0.6872(3) 0.0409(10) Uani 1 1 d D A .
H49B H -0.4896 -0.0908 0.6357 0.049 Uiso 1 1 calc R . .
H49A H -0.4326 -0.1039 0.7187 0.049 Uiso 1 1 calc R . .
C50 C -0.5154(3) -0.06415(10) 0.7379(3) 0.0443(11) Uani 1 1 d D . .
H50B H -0.5215 -0.0429 0.7128 0.053 Uiso 1 1 calc R A .
H50A H -0.5822 -0.0735 0.7355 0.053 Uiso 1 1 calc R . .
C51 C -0.4759(3) -0.06082(11) 0.8279(3) 0.0557(13) Uani 1 1 d D A .
H51B H -0.4090 -0.0515 0.8306 0.067 Uiso 1 1 calc R . .
H51A H -0.4702 -0.0820 0.8534 0.067 Uiso 1 1 calc R . .
C52 C -0.5417(4) -0.04025(12) 0.8773(3) 0.0643(14) Uani 1 1 d D . .
H52C H -0.6083 -0.0492 0.8741 0.077 Uiso 1 1 calc R A .
H52B H -0.5443 -0.0189 0.8544 0.077 Uiso 1 1 calc R . .
H52A H -0.5146 -0.0395 0.9350 0.077 Uiso 1 1 calc R . .
O1A O 0.75053(17) 0.10385(6) 0.28828(15) 0.0315(6) Uani 1 1 d D . .
H1A H 0.8158 0.0980 0.2988 0.050 Uiso 1 1 d D . .
O2A O 0.6590(2) 0.13277(6) -0.09005(16) 0.0397(7) Uani 1 1 d . . .
O3A O 0.73143(18) 0.15674(5) 0.35858(15) 0.0302(6) Uani 1 1 d . . .
H3A H 0.7028 0.1407 0.3381 0.036 Uiso 1 1 calc R . .
O4A O 0.68912(17) 0.28783(5) 0.17530(15) 0.0300(6) Uani 1 1 d . . .
O5A O 0.90933(18) 0.15145(5) 0.40367(15) 0.0303(6) Uani 1 1 d . . .
H5A H 0.8498 0.1569 0.3991 0.049(14) Uiso 1 1 calc R . .
O6A O 1.24620(19) 0.25015(6) 0.3571(2) 0.0515(8) Uani 1 1 d . . .
O7A O 0.95390(18) 0.09109(6) 0.35825(15) 0.0331(6) Uani 1 1 d D . .
H7A H 0.9429 0.1000 0.3975 0.052 Uiso 1 1 d D . .
C1A C 0.7384(2) 0.10545(8) 0.2053(2) 0.0245(8) Uani 1 1 d . . .
C2A C 0.7975(3) 0.08638(8) 0.1592(2) 0.0248(8) Uani 1 1 d . . .
C3A C 0.7834(3) 0.08702(8) 0.0741(2) 0.0275(9) Uani 1 1 d . . .
H3A2 H 0.8212 0.0734 0.0430 0.033 Uiso 1 1 calc R . .
C4A C 0.7150(2) 0.10719(8) 0.0326(2) 0.0247(8) Uani 1 1 d D . .
C5A C 0.6577(2) 0.12615(8) 0.0803(2) 0.0268(9) Uani 1 1 d . . .
H5L H 0.6106 0.1400 0.0531 0.032 Uiso 1 1 calc R . .
C6A C 0.6671(2) 0.12552(8) 0.1651(2) 0.0240(8) Uani 1 1 d . . .
C7K C 0.6024(3) 0.14675(8) 0.2133(2) 0.0270(9) Uani 1 1 d . . .
H7A1 H 0.5392 0.1505 0.1798 0.032 Uiso 1 1 calc R . .
H3K H 0.5873 0.1358 0.2644 0.032 Uiso 1 1 calc R . .
C8A C 0.7031(3) 0.10992(8) -0.0574(2) 0.0279(9) Uani 1 1 d D . .
C9A C 0.7441(3) 0.08499(8) -0.1115(2) 0.0316(9) Uani 1 1 d D . .
H9A2 H 0.7209 0.0641 -0.0943 0.038 Uiso 1 1 calc R . .
H9A1 H 0.8169 0.0852 -0.1021 0.038 Uiso 1 1 calc R . .
C10A C 0.7158(3) 0.08900(8) -0.2029(2) 0.0325(9) Uani 1 1 d D . .
H10K H 0.6430 0.0903 -0.2122 0.039 Uiso 1 1 calc R . .
H10L H 0.7433 0.1091 -0.2214 0.039 Uiso 1 1 calc R . .
C11A C 0.7516(3) 0.06253(9) -0.2547(3) 0.0387(10) Uani 1 1 d D . .
H11K H 0.8244 0.0616 -0.2462 0.046 Uiso 1 1 calc R . .
H11L H 0.7338 0.0675 -0.3136 0.046 Uiso 1 1 calc R . .
C12A C 0.7104(3) 0.03029(10) -0.2361(3) 0.0535(13) Uani 1 1 d D . .
H12K H 0.7436 0.0144 -0.2687 0.064 Uiso 1 1 calc R . .
H12L H 0.7280 0.0256 -0.1771 0.064 Uiso 1 1 calc R . .
C13A C 0.6039(4) 0.02637(15) -0.2529(5) 0.109(2) Uani 1 1 d DU . .
H13K H 0.5846 0.0317 -0.3107 0.131 Uiso 1 1 calc R . .
H13L H 0.5697 0.0404 -0.2169 0.131 Uiso 1 1 calc R . .
H13M H 0.5859 0.0044 -0.2426 0.131 Uiso 1 1 calc R . .
C14A C 0.7113(2) 0.18133(8) 0.3093(2) 0.0251(8) Uani 1 1 d . . .
C15A C 0.6496(2) 0.17822(8) 0.2360(2) 0.0246(8) Uani 1 1 d . . .
C16A C 0.6330(2) 0.20419(8) 0.1847(2) 0.0250(8) Uani 1 1 d . . .
H16A H 0.5920 0.2019 0.1347 0.030 Uiso 1 1 calc R . .
C17A C 0.6753(2) 0.23369(8) 0.2045(2) 0.0238(8) Uani 1 1 d D . .
C18A C 0.7341(2) 0.23640(8) 0.2792(2) 0.0236(8) Uani 1 1 d . . .
H18A H 0.7616 0.2564 0.2945 0.028 Uiso 1 1 calc R . .
C19A C 0.7533(2) 0.21102(8) 0.3313(2) 0.0242(8) Uani 1 1 d . . .
C20A C 0.8210(2) 0.21420(8) 0.4102(2) 0.0262(8) Uani 1 1 d . . .
H20D H 0.8149 0.2358 0.4321 0.031 Uiso 1 1 calc R . .
H20C H 0.7991 0.1993 0.4517 0.031 Uiso 1 1 calc R . .
C21A C 0.6584(2) 0.26151(8) 0.1511(2) 0.0257(8) Uani 1 1 d D . .
C22A C 0.6057(3) 0.25883(8) 0.0659(2) 0.0315(9) Uani 1 1 d D . .
H22D H 0.5475 0.2450 0.0687 0.038 Uiso 1 1 calc R . .
H22C H 0.6504 0.2485 0.0291 0.038 Uiso 1 1 calc R . .
C23A C 0.5720(3) 0.29019(8) 0.0281(2) 0.0324(9) Uani 1 1 d D . .
H23D H 0.6308 0.3034 0.0212 0.039 Uiso 1 1 calc R . .
H23C H 0.5317 0.3012 0.0669 0.039 Uiso 1 1 calc R . .
C24A C 0.5120(3) 0.28734(8) -0.0553(2) 0.0303(9) Uani 1 1 d D . .
H24D H 0.5544 0.2786 -0.0961 0.036 Uiso 1 1 calc R . .
H24C H 0.4569 0.2724 -0.0502 0.036 Uiso 1 1 calc R . .
C25A C 0.4704(3) 0.31887(9) -0.0865(3) 0.0386(10) Uani 1 1 d D . .
H25D H 0.5253 0.3340 -0.0900 0.046 Uiso 1 1 calc R . .
H25C H 0.4262 0.3273 -0.0466 0.046 Uiso 1 1 calc R . .
C26A C 0.4131(3) 0.31608(10) -0.1711(3) 0.0416(11) Uani 1 1 d D . .
H26F H 0.3605 0.3004 -0.1686 0.050 Uiso 1 1 calc R . .
H26E H 0.4578 0.3095 -0.2119 0.050 Uiso 1 1 calc R . .
H26D H 0.3842 0.3366 -0.1871 0.050 Uiso 1 1 calc R . .
C27A C 0.9670(3) 0.17713(8) 0.3954(2) 0.0261(9) Uani 1 1 d . . .
C28A C 0.9278(2) 0.20787(8) 0.3985(2) 0.0248(8) Uani 1 1 d . . .
C29A C 0.9926(3) 0.23280(9) 0.3901(2) 0.0276(9) Uani 1 1 d . . .
H29A H 0.9679 0.2537 0.3917 0.033 Uiso 1 1 calc R . .
C30A C 1.0915(3) 0.22845(8) 0.3793(2) 0.0303(9) Uani 1 1 d D . .
C31A C 1.1273(3) 0.19749(8) 0.3779(2) 0.0299(9) Uani 1 1 d . . .
H31A H 1.1951 0.1940 0.3711 0.036 Uiso 1 1 calc R . .
C32A C 1.0663(3) 0.17193(8) 0.3860(2) 0.0260(8) Uani 1 1 d . . .
C33A C 1.1083(3) 0.13839(8) 0.3841(2) 0.0310(9) Uani 1 1 d . . .
H33D H 1.1810 0.1394 0.3939 0.037 Uiso 1 1 calc R . .
H33C H 1.0834 0.1260 0.4295 0.037 Uiso 1 1 calc RD . .
C34A C 1.1601(3) 0.25490(9) 0.3681(3) 0.0399(10) Uani 1 1 d D . .
C35A C 1.1230(3) 0.28862(9) 0.3734(3) 0.0476(12) Uani 1 1 d D . .
H35D H 1.0524 0.2893 0.3530 0.057 Uiso 1 1 calc R . .
H35C H 1.1283 0.2952 0.4320 0.057 Uiso 1 1 calc R . .
C36A C 1.1794(3) 0.31183(9) 0.3242(3) 0.0407(11) Uani 1 1 d D . .
H36D H 1.1639 0.3336 0.3410 0.049 Uiso 1 1 calc R . .
H36C H 1.2510 0.3084 0.3371 0.049 Uiso 1 1 calc R . .
C37A C 1.1547(3) 0.30849(10) 0.2318(3) 0.0512(12) Uani 1 1 d D . .
H37D H 1.1718 0.2869 0.2152 0.061 Uiso 1 1 calc R . .
H37C H 1.0827 0.3111 0.2196 0.061 Uiso 1 1 calc R . .
C38A C 1.2068(4) 0.33169(11) 0.1802(3) 0.0577(13) Uani 1 1 d D . .
H38D H 1.2789 0.3282 0.1893 0.069 Uiso 1 1 calc R . .
H38C H 1.1928 0.3534 0.1984 0.069 Uiso 1 1 calc R . .
C39A C 1.1753(5) 0.32866(14) 0.0887(3) 0.089(2) Uani 1 1 d D . .
H39F H 1.1047 0.3332 0.0788 0.106 Uiso 1 1 calc R . .
H39E H 1.1882 0.3071 0.0704 0.106 Uiso 1 1 calc R . .
H39D H 1.2128 0.3436 0.0577 0.106 Uiso 1 1 calc R . .
C40A C 1.0026(3) 0.10002(8) 0.2926(2) 0.0280(9) Uani 1 1 d D . .
C41A C 1.0812(3) 0.12150(8) 0.3030(2) 0.0273(9) Uani 1 1 d . . .
C42A C 1.1349(3) 0.12715(8) 0.2356(2) 0.0291(9) Uani 1 1 d . . .
H42A H 1.1902 0.1409 0.2419 0.035 Uiso 1 1 calc R . .
C43A C 1.1099(3) 0.11322(8) 0.1589(2) 0.0284(9) Uani 1 1 d D . .
C44A C 1.0284(3) 0.09343(8) 0.1499(2) 0.0278(9) Uani 1 1 d . . .
H44A H 1.0097 0.0845 0.0974 0.033 Uiso 1 1 calc R . .
C45A C 0.9735(3) 0.08641(8) 0.2156(2) 0.0255(8) Uani 1 1 d . . .
C46A C 0.8801(3) 0.06669(8) 0.2021(2) 0.0284(9) Uani 1 1 d . . .
H46D H 0.8927 0.0481 0.1678 0.034 Uiso 1 1 calc R . .
H46C H 0.8604 0.0591 0.2558 0.034 Uiso 1 1 calc R . .
O8A O 1.1322(3) 0.1164(2) 0.0168(2) 0.0440(12) Uani 0.83 1 d PD E 81
C47A C 1.1685(5) 0.1195(3) 0.0880(4) 0.0318(11) Uani 0.83 1 d PD E 81
C48A C 1.2775(3) 0.12629(13) 0.1023(4) 0.0400(14) Uani 0.83 1 d PD E 81
H48C H 1.3140 0.1073 0.0870 0.048 Uiso 0.83 1 calc PR E 81
H48D H 1.2938 0.1300 0.1619 0.048 Uiso 0.83 1 calc PR E 81
C49A C 1.3139(4) 0.15414(12) 0.0553(3) 0.0484(14) Uani 0.83 1 d PD E 81
H49C H 1.2864 0.1529 -0.0029 0.058 Uiso 0.83 1 calc PR E 81
H49D H 1.3866 0.1531 0.0562 0.058 Uiso 0.83 1 calc PR E 81
C50A C 1.2842(5) 0.18591(12) 0.0919(4) 0.0542(15) Uani 0.83 1 d PD E 81
H50C H 1.2117 0.1882 0.0829 0.065 Uiso 0.83 1 calc PR E 81
H50D H 1.3018 0.1855 0.1522 0.065 Uiso 0.83 1 calc PR E 81
C51A C 1.3318(4) 0.21430(12) 0.0562(4) 0.0501(14) Uani 0.83 1 d PD E 81
H51C H 1.3147 0.2151 -0.0041 0.060 Uiso 0.83 1 calc PR E 81
H51D H 1.4044 0.2127 0.0663 0.060 Uiso 0.83 1 calc PR E 81
C52A C 1.2956(7) 0.24417(17) 0.0965(5) 0.076(3) Uani 0.83 1 d PD E 81
H52D H 1.2247 0.2466 0.0821 0.114 Uiso 0.83 1 calc PR E 81
H52E H 1.3306 0.2625 0.0768 0.114 Uiso 0.83 1 calc PR E 81
H52F H 1.3085 0.2425 0.1566 0.114 Uiso 0.83 1 calc PR E 81
O8B O 1.110(2) 0.1172(13) 0.0147(10) 0.0440(12) Uani 0.17 1 d PD E 82
C47B C 1.157(3) 0.1180(13) 0.0800(17) 0.0318(11) Uani 0.17 1 d PD E 82
C48B C 1.2581(15) 0.1341(6) 0.088(2) 0.0400(14) Uani 0.17 1 d PD E 82
H48E H 1.2915 0.1297 0.1433 0.048 Uiso 0.17 1 calc PR E 82
H48F H 1.2993 0.1254 0.0463 0.048 Uiso 0.17 1 calc PR E 82
C49B C 1.2481(17) 0.1696(5) 0.0764(19) 0.0484(14) Uani 0.17 1 d PD E 82
H49E H 1.2032 0.1782 0.1154 0.058 Uiso 0.17 1 calc PR E 82
H49F H 1.2200 0.1743 0.0196 0.058 Uiso 0.17 1 calc PR E 82
C50B C 1.3525(18) 0.1852(5) 0.0921(19) 0.0542(15) Uani 0.17 1 d PD E 82
H50E H 1.3910 0.1742 0.1379 0.065 Uiso 0.17 1 calc PR E 82
H50F H 1.3886 0.1833 0.0420 0.065 Uiso 0.17 1 calc PR E 82
C51B C 1.3411(18) 0.2192(5) 0.1134(18) 0.0501(14) Uani 0.17 1 d PD E 82
H51E H 1.4086 0.2280 0.1206 0.060 Uiso 0.17 1 calc PR E 82
H51F H 1.3158 0.2195 0.1687 0.060 Uiso 0.17 1 calc PR E 82
C52B C 1.280(4) 0.2427(9) 0.062(3) 0.076(3) Uani 0.17 1 d PD E 82
H52G H 1.2983 0.2420 0.0054 0.114 Uiso 0.17 1 calc PR E 82
H52H H 1.2928 0.2639 0.0849 0.114 Uiso 0.17 1 calc PR E 82
H52I H 1.2103 0.2376 0.0635 0.114 Uiso 0.17 1 calc PR E 82
N1G N 0.5947(2) 0.17365(7) -0.21555(19) 0.0276(7) Uani 1 1 d . . .
H1G1 H 0.6365 0.1890 -0.2304 0.041 Uiso 0.50 1 calc PR . .
H1G2 H 0.5685 0.1634 -0.2614 0.041 Uiso 0.50 1 calc PR . .
H1G3 H 0.6284 0.1597 -0.1813 0.041 Uiso 1 1 calc R . .
C1G C 0.5128(2) 0.18843(8) -0.1716(2) 0.0271(9) Uani 1 1 d . . .
C2G C 0.5597(3) 0.20426(9) -0.0943(2) 0.0367(10) Uani 1 1 d . . .
H2G3 H 0.6059 0.2205 -0.1097 0.055 Uiso 1 1 calc R . .
H2G2 H 0.5953 0.1885 -0.0592 0.055 Uiso 1 1 calc R . .
H2G1 H 0.5083 0.2140 -0.0642 0.055 Uiso 1 1 calc R . .
C3G C 0.4598(3) 0.21216(9) -0.2299(3) 0.0368(10) Uani 1 1 d . . .
H3G3 H 0.4364 0.2016 -0.2814 0.055 Uiso 1 1 calc R . .
H3G2 H 0.5054 0.2291 -0.2417 0.055 Uiso 1 1 calc R . .
H3G1 H 0.4035 0.2211 -0.2041 0.055 Uiso 1 1 calc R . .
C4G C 0.4457(3) 0.16164(9) -0.1495(3) 0.0378(10) Uani 1 1 d . . .
H4G3 H 0.4844 0.1458 -0.1170 0.057 Uiso 1 1 calc R . .
H4G2 H 0.4155 0.1519 -0.2002 0.057 Uiso 1 1 calc R . .
H4G1 H 0.3939 0.1699 -0.1172 0.057 Uiso 1 1 calc R . .

loop_
_atom_site_aniso_label
_atom_site_aniso_U_11
_atom_site_aniso_U_22
_atom_site_aniso_U_33
_atom_site_aniso_U_23
_atom_site_aniso_U_13
_atom_site_aniso_U_12
O2 0.031(2) 0.024(4) 0.035(2) -0.001(3) -0.0061(16) -0.012(2)
C8 0.037(2) 0.026(2) 0.037(5) 0.006(3) -0.015(2) -0.005(2)
C9 0.042(3) 0.024(4) 0.036(7) -0.004(5) -0.015(4) 0.005(3)
C10 0.029(3) 0.032(3) 0.047(4) -0.007(3) -0.008(3) 0.002(3)
C11 0.039(4) 0.042(4) 0.042(5) -0.011(4) 0.011(3) -0.001(4)
C12 0.033(4) 0.037(4) 0.034(4) -0.007(3) 0.016(3) -0.001(3)
C13 0.028(4) 0.040(4) 0.040(4) -0.006(3) 0.003(3) -0.001(3)
O2F 0.031(2) 0.024(4) 0.035(2) -0.001(3) -0.0061(16) -0.012(2)
C8F 0.037(2) 0.026(2) 0.037(5) 0.006(3) -0.015(2) -0.005(2)
C9F 0.042(3) 0.024(4) 0.036(7) -0.004(5) -0.015(4) 0.005(3)
C10F 0.029(3) 0.032(3) 0.047(4) -0.007(3) -0.008(3) 0.002(3)
C11F 0.039(4) 0.042(4) 0.042(5) -0.011(4) 0.011(3) -0.001(4)
C12F 0.033(4) 0.037(4) 0.034(4) -0.007(3) 0.016(3) -0.001(3)
C13F 0.028(4) 0.040(4) 0.040(4) -0.006(3) 0.003(3) -0.001(3)
O2G 0.031(2) 0.024(4) 0.035(2) -0.001(3) -0.0061(16) -0.012(2)
C8G 0.037(2) 0.026(2) 0.037(5) 0.006(3) -0.015(2) -0.005(2)
C9G 0.042(3) 0.024(4) 0.036(7) -0.004(5) -0.015(4) 0.005(3)
C10G 0.029(3) 0.032(3) 0.047(4) -0.007(3) -0.008(3) 0.002(3)
C11G 0.039(4) 0.042(4) 0.042(5) -0.011(4) 0.011(3) -0.001(4)
C12G 0.033(4) 0.037(4) 0.034(4) -0.007(3) 0.016(3) -0.001(3)
C13G 0.028(4) 0.040(4) 0.040(4) -0.006(3) 0.003(3) -0.001(3)
O1 0.0486(19) 0.0267(15) 0.0267(17) -0.0025(12) 0.0033(12) 0.0001(13)
O3 0.0401(16) 0.0276(15) 0.0301(16) -0.0024(12) 0.0109(12) 0.0009(12)
O4 0.0455(16) 0.0312(15) 0.0306(16) -0.0023(12) -0.0015(12) 0.0137(13)
O5 0.0384(16) 0.0361(16) 0.0273(16) -0.0015(13) 0.0065(12) -0.0006(12)
O6 0.0386(15) 0.0242(14) 0.0291(16) -0.0014(12) 0.0036(11) 0.0027(11)
O7 0.0486(17) 0.0207(14) 0.0316(17) 0.0040(12) 0.0079(12) 0.0025(13)
O8 0.0534(19) 0.0341(16) 0.058(2) 0.0096(14) -0.0269(16) -0.0133(14)
C1 0.038(2) 0.023(2) 0.019(2) 0.0008(16) -0.0047(16) 0.0027(17)
C2 0.050(2) 0.0163(19) 0.019(2) 0.0037(16) -0.0083(17) 0.0004(17)
C3 0.042(2) 0.022(2) 0.030(2) 0.0028(17) -0.0144(18) -0.0071(18)
C4 0.035(2) 0.022(2) 0.032(2) 0.0020(17) -0.0117(17) -0.0002(17)
C5K 0.038(2) 0.0170(19) 0.022(2) 0.0017(15) -0.0062(16) 0.0033(16)
C6 0.040(2) 0.0172(19) 0.017(2) 0.0040(15) -0.0036(16) -0.0016(16)
C7 0.037(2) 0.0183(18) 0.022(2) 0.0007(16) -0.0002(16) 0.0014(16)
C14 0.0287(19) 0.0176(18) 0.023(2) -0.0046(16) 0.0043(15) -0.0058(16)
C15 0.0278(19) 0.0173(18) 0.023(2) 0.0008(15) 0.0019(15) -0.0064(15)
C16 0.0211(18) 0.0203(19) 0.030(2) 0.0007(16) -0.0011(15) -0.0027(15)
C17 0.0229(18) 0.0189(18) 0.024(2) -0.0011(15) 0.0025(15) -0.0029(15)
C18 0.0249(19) 0.0221(19) 0.022(2) -0.0002(16) -0.0040(15) -0.0062(16)
C19 0.0254(19) 0.0167(18) 0.028(2) -0.0020(16) 0.0019(15) -0.0049(15)
C20 0.0246(19) 0.0228(19) 0.031(2) -0.0014(16) 0.0009(15) -0.0016(15)
C21 0.0232(19) 0.0202(19) 0.031(2) -0.0006(16) -0.0024(16) -0.0025(16)
C22 0.031(2) 0.027(2) 0.026(2) -0.0006(17) -0.0014(16) 0.0017(16)
C23 0.036(2) 0.031(2) 0.026(2) -0.0062(17) 0.0021(17) -0.0009(17)
C24 0.046(2) 0.042(2) 0.029(2) -0.0051(19) 0.0061(18) 0.008(2)
C25 0.047(3) 0.109(5) 0.042(3) -0.025(3) 0.000(2) -0.003(3)
C26 0.115(4) 0.104(5) 0.065(4) -0.007(3) -0.003(3) -0.072(4)
C27 0.0245(19) 0.026(2) 0.025(2) 0.0012(17) 0.0011(15) 0.0077(16)
C28 0.0234(19) 0.0185(19) 0.028(2) 0.0005(16) -0.0008(15) 0.0042(15)
C29 0.0248(19) 0.023(2) 0.026(2) -0.0025(16) -0.0031(15) 0.0044(16)
C30 0.0261(19) 0.024(2) 0.023(2) 0.0017(16) -0.0016(15) 0.0066(16)
C31 0.0257(19) 0.0219(19) 0.030(2) 0.0026(17) -0.0006(16) 0.0030(15)
C32 0.0230(19) 0.021(2) 0.032(2) -0.0022(16) 0.0003(16) 0.0020(15)
C33 0.037(2) 0.0198(19) 0.029(2) -0.0002(16) 0.0068(17) 0.0044(16)
C34 0.0261(19) 0.022(2) 0.026(2) -0.0009(17) -0.0026(15) 0.0082(16)
C35 0.035(2) 0.028(2) 0.027(2) -0.0007(17) -0.0019(16) -0.0012(17)
C36 0.034(2) 0.027(2) 0.033(2) 0.0013(17) 0.0054(17) -0.0044(17)
C37 0.044(2) 0.028(2) 0.033(2) -0.0023(18) 0.0057(18) -0.0032(18)
C38 0.069(3) 0.036(2) 0.052(3) -0.007(2) 0.025(2) -0.014(2)
C39 0.090(4) 0.046(3) 0.074(4) -0.008(3) 0.041(3) -0.026(3)
C40 0.041(2) 0.0193(19) 0.022(2) -0.0042(16) 0.0043(17) -0.0009(17)
C41 0.039(2) 0.0174(19) 0.024(2) -0.0043(16) 0.0009(16) 0.0038(17)
C42 0.047(2) 0.0177(19) 0.026(2) -0.0022(16) -0.0028(17) -0.0005(18)
C43 0.044(2) 0.019(2) 0.032(2) -0.0021(17) -0.0122(18) -0.0024(17)
C44 0.046(2) 0.022(2) 0.032(2) -0.0044(18) -0.0146(18) -0.0030(18)
C45 0.056(3) 0.018(2) 0.020(2) -0.0031(16) -0.0065(18) 0.0036(18)
C46 0.055(3) 0.0185(19) 0.023(2) -0.0009(16) -0.0084(18) -0.0053(18)
C47 0.049(3) 0.023(2) 0.044(3) -0.0025(19) -0.015(2) -0.0058(19)
C48 0.045(2) 0.023(2) 0.045(3) 0.0073(19) -0.0094(19) -0.0050(18)
C49 0.042(2) 0.030(2) 0.049(3) 0.006(2) -0.013(2) -0.0041(19)
C50 0.037(2) 0.035(2) 0.059(3) 0.004(2) -0.010(2) -0.0061(19)
C51 0.046(3) 0.055(3) 0.063(3) -0.008(3) -0.013(2) 0.006(2)
C52 0.057(3) 0.061(3) 0.073(4) -0.015(3) -0.006(3) 0.004(3)
O1A 0.0378(15) 0.0294(14) 0.0273(16) 0.0014(11) 0.0022(11) 0.0060(11)
O2A 0.0553(17) 0.0302(15) 0.0323(17) 0.0047(13) -0.0031(13) 0.0154(13)
O3A 0.0451(15) 0.0181(13) 0.0275(15) 0.0001(11) 0.0038(11) -0.0028(11)
O4A 0.0359(14) 0.0211(14) 0.0327(16) -0.0006(12) 0.0016(11) -0.0011(11)
O5A 0.0338(15) 0.0250(14) 0.0323(16) 0.0005(11) 0.0041(11) 0.0032(12)
O6A 0.0298(16) 0.0345(17) 0.091(3) -0.0021(16) 0.0080(15) 0.0054(13)
O7A 0.0498(16) 0.0287(14) 0.0215(15) -0.0003(11) 0.0065(12) 0.0051(12)
C1A 0.032(2) 0.0169(19) 0.024(2) -0.0005(16) 0.0033(16) -0.0016(16)
C2A 0.033(2) 0.0144(18) 0.026(2) 0.0010(16) 0.0014(16) 0.0001(16)
C3A 0.034(2) 0.0188(19) 0.030(2) -0.0027(16) 0.0052(16) 0.0029(16)
C4A 0.0292(19) 0.0197(19) 0.025(2) 0.0019(16) 0.0024(16) -0.0001(16)
C5A 0.029(2) 0.0192(19) 0.032(2) 0.0020(16) 0.0020(16) 0.0020(16)
C6A 0.029(2) 0.0141(18) 0.029(2) 0.0001(16) 0.0050(16) 0.0010(15)
C7K 0.0282(19) 0.0198(19) 0.033(2) -0.0003(16) 0.0039(16) -0.0004(16)
C8A 0.028(2) 0.025(2) 0.030(2) -0.0014(18) -0.0007(16) -0.0003(17)
C9A 0.041(2) 0.024(2) 0.029(2) -0.0006(17) 0.0018(17) 0.0018(17)
C10A 0.043(2) 0.028(2) 0.027(2) -0.0005(17) -0.0001(17) -0.0007(18)
C11A 0.039(2) 0.047(3) 0.030(2) -0.003(2) -0.0010(18) 0.0052(19)
C12A 0.055(3) 0.038(3) 0.070(4) -0.023(2) 0.021(2) -0.007(2)
C13A 0.090(4) 0.097(4) 0.147(4) -0.050(3) 0.038(3) -0.018(3)
C14A 0.028(2) 0.021(2) 0.026(2) 0.0014(17) 0.0068(16) 0.0059(16)
C15A 0.0238(19) 0.0212(19) 0.029(2) -0.0004(16) 0.0057(16) 0.0006(15)
C16A 0.0249(19) 0.022(2) 0.028(2) -0.0011(17) 0.0018(15) 0.0028(15)
C17A 0.0278(19) 0.0185(19) 0.025(2) -0.0003(16) 0.0039(16) 0.0023(15)
C18A 0.0243(19) 0.0188(19) 0.028(2) -0.0043(16) 0.0053(16) 0.0014(15)
C19A 0.029(2) 0.022(2) 0.022(2) -0.0031(16) 0.0053(15) 0.0019(16)
C20A 0.038(2) 0.0213(19) 0.020(2) -0.0031(16) 0.0052(16) 0.0032(16)
C21A 0.0215(18) 0.023(2) 0.032(2) -0.0046(17) 0.0041(16) -0.0002(16)
C22A 0.044(2) 0.021(2) 0.029(2) -0.0003(17) 0.0004(17) -0.0017(17)
C23A 0.040(2) 0.027(2) 0.030(2) 0.0005(17) -0.0012(17) -0.0037(17)
C24A 0.034(2) 0.025(2) 0.032(2) 0.0022(17) 0.0014(17) 0.0004(17)
C25A 0.039(2) 0.034(2) 0.042(3) 0.0060(19) -0.0017(19) 0.0007(18)
C26A 0.037(2) 0.039(2) 0.049(3) 0.013(2) 0.0007(19) -0.0028(19)
C27A 0.038(2) 0.025(2) 0.015(2) 0.0003(16) -0.0022(16) 0.0001(17)
C28A 0.031(2) 0.025(2) 0.018(2) -0.0026(16) -0.0019(15) 0.0063(16)
C29A 0.033(2) 0.026(2) 0.023(2) -0.0045(16) -0.0052(16) 0.0070(17)
C30A 0.033(2) 0.027(2) 0.030(2) -0.0049(17) -0.0015(16) 0.0045(17)
C31A 0.030(2) 0.031(2) 0.028(2) -0.0062(17) -0.0036(16) 0.0068(18)
C32A 0.032(2) 0.027(2) 0.018(2) -0.0027(16) -0.0027(15) 0.0063(17)
C33A 0.037(2) 0.028(2) 0.027(2) -0.0033(17) -0.0028(17) 0.0125(17)
C34A 0.033(2) 0.033(2) 0.054(3) -0.005(2) 0.0021(19) 0.0021(19)
C35A 0.033(2) 0.029(2) 0.082(4) -0.008(2) 0.008(2) 0.0032(19)
C36A 0.028(2) 0.032(2) 0.061(3) -0.004(2) -0.0027(19) 0.0052(18)
C37A 0.045(3) 0.041(3) 0.064(3) -0.011(2) -0.018(2) 0.011(2)
C38A 0.066(3) 0.058(3) 0.046(3) -0.006(2) -0.015(2) 0.027(3)
C39A 0.124(5) 0.084(4) 0.051(4) -0.019(3) -0.033(3) 0.060(4)
C40A 0.036(2) 0.0190(19) 0.029(2) 0.0051(17) 0.0024(17) 0.0169(17)
C41A 0.036(2) 0.0208(19) 0.024(2) 0.0000(16) -0.0031(16) 0.0141(17)
C42A 0.030(2) 0.024(2) 0.032(2) 0.0011(17) -0.0024(17) 0.0102(16)
C43A 0.032(2) 0.026(2) 0.027(2) 0.0007(17) -0.0003(16) 0.0129(17)
C44A 0.035(2) 0.026(2) 0.022(2) -0.0026(16) -0.0011(16) 0.0139(17)
C45A 0.032(2) 0.0205(19) 0.024(2) -0.0006(16) -0.0008(16) 0.0099(16)
C46A 0.040(2) 0.0206(19) 0.025(2) -0.0011(16) 0.0011(16) 0.0062(17)
O8A 0.030(3) 0.073(2) 0.0296(19) 0.0056(16) 0.0014(15) 0.013(3)
C47A 0.038(3) 0.030(2) 0.028(3) 0.001(2) 0.002(2) 0.009(2)
C48A 0.045(3) 0.041(3) 0.034(3) -0.004(3) 0.002(2) 0.004(2)
C49A 0.045(3) 0.053(3) 0.047(3) 0.004(3) 0.006(2) 0.003(3)
C50A 0.050(4) 0.052(3) 0.061(4) 0.003(3) 0.007(3) 0.007(3)
C51A 0.038(3) 0.060(4) 0.051(4) -0.007(3) 0.003(3) -0.003(3)
C52A 0.079(5) 0.053(4) 0.093(8) -0.024(5) -0.008(5) 0.007(3)
O8B 0.030(3) 0.073(2) 0.0296(19) 0.0056(16) 0.0014(15) 0.013(3)
C47B 0.038(3) 0.030(2) 0.028(3) 0.001(2) 0.002(2) 0.009(2)
C48B 0.045(3) 0.041(3) 0.034(3) -0.004(3) 0.002(2) 0.004(2)
C49B 0.045(3) 0.053(3) 0.047(3) 0.004(3) 0.006(2) 0.003(3)
C50B 0.050(4) 0.052(3) 0.061(4) 0.003(3) 0.007(3) 0.007(3)
C51B 0.038(3) 0.060(4) 0.051(4) -0.007(3) 0.003(3) -0.003(3)
C52B 0.079(5) 0.053(4) 0.093(8) -0.024(5) -0.008(5) 0.007(3)
N1G 0.0284(16) 0.0219(16) 0.0319(19) 0.0028(14) -0.0005(13) 0.0058(13)
C1G 0.0271(19) 0.024(2) 0.031(2) 0.0026(17) 0.0030(16) 0.0027(16)
C2G 0.040(2) 0.031(2) 0.039(3) -0.0035(19) 0.0070(18) 0.0066(18)
C3G 0.033(2) 0.027(2) 0.051(3) 0.0070(19) 0.0057(19) 0.0007(17)
C4G 0.032(2) 0.033(2) 0.049(3) 0.010(2) 0.0056(19) 0.0025(18)

loop_
_atom_type_symbol
_atom_type_description
_atom_type_scat_dispersion_real
_atom_type_scat_dispersion_imag
_atom_type_scat_source
C C 0.0033 0.0016 'International Tables Vol C Tables 4.2.6.8 and 6.1.1.4'
H H 0.0000 0.0000 'International Tables Vol C Tables 4.2.6.8 and 6.1.1.4'
O O 0.0106 0.0060 'International Tables Vol C Tables 4.2.6.8 and 6.1.1.4'
N N 0.0061 0.0033 'International Tables Vol C Tables 4.2.6.8 and 6.1.1.4'

loop_
_geom_angle_atom_site_label_1
_geom_angle_atom_site_label_2
_geom_angle_atom_site_label_3
_geom_angle
_geom_angle_site_symmetry_1
_geom_angle_site_symmetry_3
_geom_angle_publ_flag
O2 C8 C4 119.1(11) . . ?
O2 C8 C9 117.5(11) . . ?
C4 C8 C9 123.4(13) . . ?
C10 C9 C8 111.3(11) . . ?
C9 C10 C11 117.1(7) . . ?
C12 C11 C10 110.3(8) . . ?
C11 C12 C13 112.6(8) . . ?
O2F C8F C4 118(2) . . ?
O2F C8F C9F 119(2) . . ?
C4 C8F C9F 117(2) . . ?
C10F C9F C8F 116(4) . . ?
C9F C10F C11F 108(3) . . ?
C12F C11F C10F 112(3) . . ?
C11F C12F C13F 109(3) . . ?
O2G C8G C4 121.7(13) . . ?
O2G C8G C9G 120.5(12) . . ?
C4 C8G C9G 117.8(14) . . ?
C10G C9G C8G 110.0(10) . . ?
C9G C10G C11G 114.7(7) . . ?
C12G C11G C10G 112.9(8) . . ?
C11G C12G C13G 112.7(9) . . ?
O1 C1 C2 117.9(3) . . ?
O1 C1 C6 119.8(3) . . ?
C2 C1 C6 122.2(3) . . ?
C3 C2 C1 118.1(3) . . ?
C3 C2 C46 120.6(3) . . ?
C1 C2 C46 121.2(3) . . ?
C2 C3 C4 121.2(3) . . ?
C3 C4 C5K 118.4(3) . . ?
C3 C4 C8 123.3(7) . . ?
C5K C4 C8 118.2(7) . . ?
C3 C4 C8G 120.8(8) . . ?
C5K C4 C8G 120.7(8) . . ?
C8 C4 C8G 7(2) . . ?
C3 C4 C8F 128.5(19) . . ?
C5K C4 C8F 111.5(15) . . ?
C8 C4 C8F 11(2) . . ?
C8G C4 C8F 17(2) . . ?
C6 C5K C4 122.5(3) . . ?
C5K C6 C1 117.4(3) . . ?
C5K C6 C7 120.5(3) . . ?
C1 C6 C7 122.1(3) . . ?
C15 C7 C6 112.0(3) . . ?
O3 C14 C19 120.0(3) . . ?
O3 C14 C15 117.4(3) . . ?
C19 C14 C15 122.6(3) . . ?
C16 C15 C14 117.1(3) . . ?
C16 C15 C7 120.8(3) . . ?
C14 C15 C7 122.0(3) . . ?
C15 C16 C17 122.3(3) . . ?
C18 C17 C16 118.7(3) . . ?
C18 C17 C21 122.8(3) . . ?
C16 C17 C21 118.4(3) . . ?
C19 C18 C17 120.7(3) . . ?
C14 C19 C18 118.5(3) . . ?
C14 C19 C20 121.2(3) . . ?
C18 C19 C20 120.3(3) . . ?
C28 C20 C19 112.1(3) . . ?
O4 C21 C17 119.5(3) . . ?
O4 C21 C22 120.9(3) . . ?
C17 C21 C22 119.6(3) . . ?
C21 C22 C23 114.3(3) . . ?
C22 C23 C24 113.1(3) . . ?
C25 C24 C23 114.5(3) . . ?
C24 C25 C26 113.6(4) . . ?
O5 C27 C28 118.3(3) . . ?
O5 C27 C32 119.5(3) . . ?
C28 C27 C32 122.2(3) . . ?
C29 C28 C27 118.1(3) . . ?
C29 C28 C20 118.4(3) . . ?
C27 C28 C20 123.4(3) . . ?
C28 C29 C30 121.7(3) . . ?
C31 C30 C29 118.5(3) . . ?
C31 C30 C34 123.7(3) . . ?
C29 C30 C34 117.8(3) . . ?
C32 C31 C30 122.0(3) . . ?
C31 C32 C27 117.4(3) . . ?
C31 C32 C33 120.7(3) . . ?
C27 C32 C33 121.9(3) . . ?
C41 C33 C32 112.0(3) . . ?
O6 C34 C30 120.0(3) . . ?
O6 C34 C35 120.0(3) . . ?
C30 C34 C35 120.0(3) . . ?
C34 C35 C36 113.8(3) . . ?
C37 C36 C35 112.4(3) . . ?
C36 C37 C38 113.7(3) . . ?
C37 C38 C39 112.6(3) . . ?
O7 C40 C41 117.4(3) . . ?
O7 C40 C45 119.6(3) . . ?
C41 C40 C45 123.0(3) . . ?
C42 C41 C40 117.7(3) . . ?
C42 C41 C33 120.5(3) . . ?
C40 C41 C33 121.5(3) . . ?
C41 C42 C43 121.6(3) . . ?
C44 C43 C42 118.5(3) . . ?
C44 C43 C47 119.1(3) . . ?
C42 C43 C47 122.3(3) . . ?
C43 C44 C45 122.2(4) . . ?
C44 C45 C40 116.9(3) . . ?
C44 C45 C46 119.7(3) . . ?
C40 C45 C46 123.4(3) . . ?
C2 C46 C45 112.3(3) . . ?
O8 C47 C43 120.0(4) . . ?
O8 C47 C48 120.8(4) . . ?
C43 C47 C48 119.3(3) . . ?
C47 C48 C49 113.9(3) . . ?
C50 C49 C48 114.3(3) . . ?
C51 C50 C49 113.6(3) . . ?
C50 C51 C52 112.6(4) . . ?
O1A C1A C2A 118.7(3) . . ?
O1A C1A C6A 121.0(3) . . ?
C2A C1A C6A 120.3(3) . . ?
C3A C2A C1A 119.2(3) . . ?
C3A C2A C46A 120.3(3) . . ?
C1A C2A C46A 120.4(3) . . ?
C2A C3A C4A 121.8(3) . . ?
C3A C4A C5A 117.6(3) . . ?
C3A C4A C8A 123.0(3) . . ?
C5A C4A C8A 119.3(3) . . ?
C6A C5A C4A 122.5(3) . . ?
C5A C6A C1A 118.6(3) . . ?
C5A C6A C7K 119.8(3) . . ?
C1A C6A C7K 121.6(3) . . ?
C15A C7K C6A 113.2(3) . . ?
O2A C8A C4A 120.0(3) . . ?
O2A C8A C9A 119.2(3) . . ?
C4A C8A C9A 120.8(3) . . ?
C8A C9A C10A 114.7(3) . . ?
C11A C10A C9A 113.4(3) . . ?
C10A C11A C12A 114.6(3) . . ?
C13A C12A C11A 116.2(4) . . ?
O3A C14A C15A 121.0(3) . . ?
O3A C14A C19A 119.1(3) . . ?
C15A C14A C19A 119.8(3) . . ?
C16A C15A C14A 119.4(3) . . ?
C16A C15A C7K 120.6(3) . . ?
C14A C15A C7K 120.0(3) . . ?
C15A C16A C17A 121.8(3) . . ?
C18A C17A C16A 117.7(3) . . ?
C18A C17A C21A 119.7(3) . . ?
C16A C17A C21A 122.6(3) . . ?
C19A C18A C17A 122.2(3) . . ?
C18A C19A C14A 119.1(3) . . ?
C18A C19A C20A 121.2(3) . . ?
C14A C19A C20A 119.7(3) . . ?
C28A C20A C19A 113.5(3) . . ?
O4A C21A C17A 120.0(3) . . ?
O4A C21A C22A 118.6(3) . . ?
C17A C21A C22A 121.3(3) . . ?
C21A C22A C23A 114.2(3) . . ?
C22A C23A C24A 114.2(3) . . ?
C25A C24A C23A 112.5(3) . . ?
C24A C25A C26A 112.3(3) . . ?
O5A C27A C32A 117.4(3) . . ?
O5A C27A C28A 120.9(3) . . ?
C32A C27A C28A 121.7(3) . . ?
C29A C28A C27A 117.0(3) . . ?
C29A C28A C20A 120.2(3) . . ?
C27A C28A C20A 122.8(3) . . ?
C30A C29A C28A 122.9(3) . . ?
C29A C30A C31A 118.0(3) . . ?
C29A C30A C34A 123.0(3) . . ?
C31A C30A C34A 118.9(3) . . ?
C32A C31A C30A 121.4(3) . . ?
C31A C32A C27A 119.0(3) . . ?
C31A C32A C33A 119.9(3) . . ?
C27A C32A C33A 121.1(3) . . ?
C41A C33A C32A 113.1(3) . . ?
O6A C34A C30A 121.2(3) . . ?
O6A C34A C35A 119.5(3) . . ?
C30A C34A C35A 119.2(3) . . ?
C36A C35A C34A 113.1(3) . . ?
C37A C36A C35A 112.5(4) . . ?
C38A C37A C36A 114.6(4) . . ?
C37A C38A C39A 112.6(5) . . ?
O7A C40A C41A 120.3(3) . . ?
O7A C40A C45A 117.9(3) . . ?
C41A C40A C45A 121.7(3) . . ?
C42A C41A C40A 117.7(3) . . ?
C42A C41A C33A 120.0(3) . . ?
C40A C41A C33A 122.4(3) . . ?
C41A C42A C43A 121.9(3) . . ?
C44A C43A C42A 118.7(3) . . ?
C44A C43A C47A 120.4(4) . . ?
C42A C43A C47A 120.9(4) . . ?
C44A C43A C47B 113.1(12) . . ?
C42A C43A C47B 128.2(12) . . ?
C47A C43A C47B 7.7(13) . . ?
C45A C44A C43A 121.8(3) . . ?
C44A C45A C40A 118.0(3) . . ?
C44A C45A C46A 120.3(3) . . ?
C40A C45A C46A 121.5(3) . . ?
C2A C46A C45A 109.9(3) . . ?
O8A C47A C43A 121.0(5) . . ?
O8A C47A C48A 118.4(5) . . ?
C43A C47A C48A 120.2(5) . . ?
C47A C48A C49A 115.5(5) . . ?
C48A C49A C50A 112.3(5) . . ?
C51A C50A C49A 114.4(5) . . ?
C50A C51A C52A 109.3(6) . . ?
O8B C47B C43A 121(2) . . ?
O8B C47B C48B 120(2) . . ?
C43A C47B C48B 116(2) . . ?
C49B C48B C47B 111(3) . . ?
C48B C49B C50B 109.1(17) . . ?
C51B C50B C49B 109.5(18) . . ?
C50B C51B C52B 125(3) . . ?
N1G C1G C2G 107.5(3) . . ?
N1G C1G C4G 106.5(3) . . ?
C2G C1G C4G 110.7(3) . . ?
N1G C1G C3G 107.9(3) . . ?
C2G C1G C3G 111.6(3) . . ?
C4G C1G C3G 112.3(3) . . ?

loop_
_geom_bond_atom_site_label_1
_geom_bond_atom_site_label_2
_geom_bond_distance
_geom_bond_site_symmetry_2
_geom_bond_publ_flag
O2 C8 1.271(19) . ?
C8 C4 1.475(14) . ?
C8 C9 1.523(14) . ?
C9 C10 1.509(10) . ?
C10 C11 1.530(12) . ?
C11 C12 1.525(12) . ?
C12 C13 1.537(10) . ?
O2F C8F 1.23(2) . ?
C8F C4 1.52(2) . ?
C8F C9F 1.53(2) . ?
C9F C10F 1.53(2) . ?
C10F C11F 1.54(2) . ?
C11F C12F 1.52(2) . ?
C12F C13F 1.54(2) . ?
O2G C8G 1.23(2) . ?
C8G C4 1.478(15) . ?
C8G C9G 1.524(16) . ?
C9G C10G 1.512(11) . ?
C10G C11G 1.536(11) . ?
C11G C12G 1.521(11) . ?
C12G C13G 1.535(14) . ?
O1 C1 1.365(4) . ?
O3 C14 1.384(4) . ?
O4 C21 1.219(4) . ?
O5 C27 1.379(4) . ?
O6 C34 1.226(4) . ?
O7 C40 1.380(4) . ?
O8 C47 1.229(5) . ?
C1 C2 1.397(5) . ?
C1 C6 1.400(5) . ?
C2 C3 1.384(5) . ?
C2 C46 1.524(5) . ?
C3 C4 1.395(5) . ?
C4 C5K 1.395(5) . ?
C5K C6 1.371(5) . ?
C6 C7 1.523(5) . ?
C7 C15 1.523(5) . ?
C14 C19 1.390(5) . ?
C14 C15 1.397(5) . ?
C15 C16 1.381(5) . ?
C16 C17 1.395(5) . ?
C17 C18 1.394(5) . ?
C17 C21 1.498(5) . ?
C18 C19 1.391(5) . ?
C19 C20 1.526(5) . ?
C20 C28 1.521(5) . ?
C21 C22 1.510(5) . ?
C22 C23 1.521(5) . ?
C23 C24 1.523(5) . ?
C24 C25 1.501(6) . ?
C25 C26 1.510(7) . ?
C27 C28 1.396(5) . ?
C27 C32 1.411(5) . ?
C28 C29 1.386(5) . ?
C29 C30 1.402(5) . ?
C30 C31 1.395(5) . ?
C30 C34 1.490(5) . ?
C31 C32 1.390(5) . ?
C32 C33 1.520(5) . ?
C33 C41 1.515(5) . ?
C34 C35 1.503(5) . ?
C35 C36 1.521(5) . ?
C36 C37 1.516(5) . ?
C37 C38 1.517(5) . ?
C38 C39 1.524(6) . ?
C40 C41 1.390(5) . ?
C40 C45 1.398(5) . ?
C41 C42 1.384(5) . ?
C42 C43 1.398(5) . ?
C43 C44 1.389(5) . ?
C43 C47 1.489(5) . ?
C44 C45 1.391(5) . ?
C45 C46 1.526(5) . ?
C47 C48 1.511(5) . ?
C48 C49 1.525(5) . ?
C49 C50 1.525(6) . ?
C50 C51 1.523(6) . ?
C51 C52 1.527(6) . ?
O1A C1A 1.348(4) . ?
O2A C8A 1.236(4) . ?
O3A C14A 1.330(4) . ?
O4A C21A 1.244(4) . ?
O5A C27A 1.356(4) . ?
O6A C34A 1.217(4) . ?
O7A C40A 1.358(4) . ?
C1A C2A 1.403(5) . ?
C1A C6A 1.409(5) . ?
C2A C3A 1.382(5) . ?
C2A C46A 1.521(5) . ?
C3A C4A 1.394(5) . ?
C4A C5A 1.401(5) . ?
C4A C8A 1.465(5) . ?
C5A C6A 1.375(5) . ?
C6A C7K 1.524(5) . ?
C7K C15A 1.513(5) . ?
C8A C9A 1.513(5) . ?
C9A C10A 1.514(5) . ?
C10A C11A 1.510(5) . ?
C11A C12A 1.518(6) . ?
C12A C13A 1.462(7) . ?
C14A C15A 1.405(5) . ?
C14A C19A 1.416(5) . ?
C15A C16A 1.389(5) . ?
C16A C17A 1.403(5) . ?
C17A C18A 1.401(5) . ?
C17A C21A 1.472(5) . ?
C18A C19A 1.382(5) . ?
C19A C20A 1.520(5) . ?
C20A C28A 1.506(5) . ?
C21A C22A 1.509(5) . ?
C22A C23A 1.520(5) . ?
C23A C24A 1.527(5) . ?
C24A C25A 1.522(5) . ?
C25A C26A 1.527(5) . ?
C27A C32A 1.390(5) . ?
C27A C28A 1.411(5) . ?
C28A C29A 1.391(5) . ?
C29A C30A 1.386(5) . ?
C30A C31A 1.402(5) . ?
C30A C34A 1.481(5) . ?
C31A C32A 1.379(5) . ?
C32A C33A 1.534(5) . ?
C33A C41A 1.519(5) . ?
C34A C35A 1.522(5) . ?
C35A C36A 1.520(6) . ?
C36A C37A 1.518(6) . ?
C37A C38A 1.510(6) . ?
C38A C39A 1.520(6) . ?
C40A C41A 1.405(5) . ?
C40A C45A 1.406(5) . ?
C41A C42A 1.390(5) . ?
C42A C43A 1.397(5) . ?
C43A C44A 1.389(5) . ?
C43A C47A 1.481(7) . ?
C43A C47B 1.50(2) . ?
C44A C45A 1.388(5) . ?
C45A C46A 1.522(5) . ?
O8A C47A 1.227(7) . ?
C47A C48A 1.509(7) . ?
C48A C49A 1.513(7) . ?
C49A C50A 1.541(7) . ?
C50A C51A 1.508(7) . ?
C51A C52A 1.528(8) . ?
O8B C47B 1.20(4) . ?
C47B C48B 1.53(2) . ?
C48B C49B 1.520(19) . ?
C49B C50B 1.568(18) . ?
C50B C51B 1.494(18) . ?
C51B C52B 1.50(2) . ?
N1G C1G 1.511(4) . ?
C1G C2G 1.516(5) . ?
C1G C4G 1.520(5) . ?
C1G C3G 1.522(5) . ?
